data_2311508
loop_
_publ_author_name
'Paoli, Paola'
'Macedi, Eleonora'
'Rossi, Patrizia'
'Giorgi, Luca'
'Formica, Mauro'
'Fusi, Vieri'

_publ_section_title
;
 Crystal structure of the Ba<sup>II</sup>-based Co<sup>II</sup>-containing
 one-dimensional coordination polymer
 poly[[aqua{\m<sub>4</sub>-2,2'-[(4,10-dimethyl-1,4,7,10-tetra-aza-cyclo-dodecane-1,7-di-yl)bis(methylidene)]bis-(4-oxo-4<i>H</i>-pyran-3-olato)}-perchloratocobaltbarium]
 perchlorate].
;
_journal_coeditor_code BQ2404
_journal_issue 'Pt 12'
_journal_name_full 'Acta crystallographica. Section E, Crystallographic communications'
_journal_page_first 1806
_journal_page_last 1811
_journal_paper_doi 10.1107/S2056989017015638
_journal_volume 73
_journal_year 2017
_chemical_formula_iupac '[Ba Co (C22 H28 N4 O6) (Cl O4) (H2 O)] Cl O4'
_chemical_formula_moiety 'C22 H30 Ba Cl Co N4 O11 +, Cl O4 -'
_chemical_formula_sum 'C22 H30 Ba Cl2 Co N4 O15'
_chemical_formula_weight 857.67
_chemical_name_systematic
'Poly[[aqua{\m~4~-2,2'-[(4,10-dimethyl-1,4,7,10-tetraazacyclododecane-1,7-diyl)bis(methylidene)]bis(4-oxo-4<i>H</i>-pyran-3-olato)}perchloratocobaltbarium] perchlorate]'
_space_group_crystal_system monoclinic
_space_group_IT_number 14
_space_group_name_Hall '-P 2yn'
_space_group_name_H-M_alt 'P 1 21/n 1'
_atom_sites_solution_hydrogens geom
_cell_angle_alpha 90
_cell_angle_beta 94.572(2)
_cell_angle_gamma 90
_cell_formula_units_Z 4
_cell_length_a 8.8965(2)
_cell_length_b 18.0995(4)
_cell_length_c 19.0103(6)
_cell_measurement_reflns_used 4989
_cell_measurement_temperature 120(2)
_cell_measurement_theta_max 27.7370
_cell_measurement_theta_min 2.2150
_cell_volume 3051.34(14)
_computing_cell_refinement
;
CrysAlisPro (Rigaku OD, 2015)
;
_computing_data_collection
;
CrysAlisPro (Rigaku OD, 2015)
;
_computing_data_reduction
;
CrysAlisPro (Rigaku OD, 2015)
;
_computing_molecular_graphics
;
SHELXL2014/7 (Sheldrick, 2015)
;
_computing_publication_material
;
SHELXL2014/7 (Sheldrick, 2015)
;
_computing_structure_refinement
;
SHELXL2014/7 (Sheldrick, 2015)
;
_computing_structure_solution
;
SIR2014 (Burla, 2015)
;
_diffrn_ambient_temperature 120(2)
_diffrn_detector_area_resol_mean 16.4547
_diffrn_measured_fraction_theta_full 0.999
_diffrn_measured_fraction_theta_max 0.859
_diffrn_measurement_device 'four-circle diffractometer'
_diffrn_measurement_device_type 'Rigaku OD Xcalibur, Sapphire3'
_diffrn_measurement_method '\w scans'
_diffrn_radiation_monochromator graphite
_diffrn_radiation_type MoK\a
_diffrn_radiation_wavelength 0.71073
_diffrn_reflns_av_R_equivalents 0.0366
_diffrn_reflns_limit_h_max 11
_diffrn_reflns_limit_h_min -12
_diffrn_reflns_limit_k_max 22
_diffrn_reflns_limit_k_min -22
_diffrn_reflns_limit_l_max 24
_diffrn_reflns_limit_l_min -22
_diffrn_reflns_number 15496
_diffrn_reflns_theta_full 25.000
_diffrn_reflns_theta_max 29.001
_diffrn_reflns_theta_min 2.149
_exptl_absorpt_coefficient_mu 2.078
_exptl_absorpt_correction_T_max 1.00000
_exptl_absorpt_correction_T_min 0.88408
_exptl_absorpt_correction_type multi-scan
_exptl_absorpt_process_details
;
(CrysAlisPro; Rigaku OD, 2015)
Empirical absorption correction using spherical harmonics,
implemented in SCALE3 ABSPACK scaling algorithm.
;
_exptl_crystal_colour pink
_exptl_crystal_density_diffrn 1.867
_exptl_crystal_description prism
_exptl_crystal_F_000 1708
_exptl_crystal_size_max 0.45
_exptl_crystal_size_mid 0.38
_exptl_crystal_size_min 0.27
_refine_diff_density_max 1.000
_refine_diff_density_min -0.722
_refine_ls_extinction_method none
_refine_ls_goodness_of_fit_ref 1.057
_refine_ls_hydrogen_treatment constr
_refine_ls_matrix_type full
_refine_ls_number_parameters 519
_refine_ls_number_reflns 6966
_refine_ls_number_restraints 133
_refine_ls_restrained_S_all 1.073
_refine_ls_R_factor_all 0.0620
_refine_ls_R_factor_gt 0.0411
_refine_ls_shift/su_max 0.001
_refine_ls_shift/su_mean 0.000
_refine_ls_structure_factor_coef Fsqd
_refine_ls_weighting_details 'w=1/[\s^2^(Fo^2^)+(0.0370P)^2^+2.9358P] where P=(Fo^2^+2Fc^2^)/3'
_refine_ls_weighting_scheme calc
_refine_ls_wR_factor_gt 0.0894
_refine_ls_wR_factor_ref 0.1031
_reflns_number_gt 5315
_reflns_number_total 6966
_reflns_threshold_expression 'I > 2\s(I)'
_cod_data_source_file bq2404sup1.cif
_cod_data_source_block I
_cod_original_sg_symbol_H-M 'P 21/n'
_cod_database_code 2311508
_shelx_space_group_comment
;
The symmetry employed for this shelxl refinement is uniquely defined
by the following loop, which should always be used as a source of
symmetry information in preference to the above space-group names.
They are only intended as comments.
;

loop_
_space_group_symop_operation_xyz
'x, y, z'
'-x+1/2, y+1/2, -z+1/2'
'-x, -y, -z'
'x-1/2, -y-1/2, z-1/2'

loop_
_atom_site_type_symbol
_atom_site_label
_atom_site_fract_x
_atom_site_fract_y
_atom_site_fract_z
_atom_site_U_iso_or_equiv
_atom_site_adp_type
_atom_site_calc_flag
_atom_site_occupancy
_atom_site_disorder_assembly
_atom_site_disorder_group
Ba Ba1 0.75388(3) 0.05421(2) 0.01055(2) 0.03237(9) Uani d 1 . .
Co Co1 0.75301(6) 0.26481(3) 0.07072(3) 0.02836(14) Uani d 1 . .
O O1 0.6344(3) 0.19069(15) 0.00703(16) 0.0351(7) Uani d 1 . .
N N1 0.9308(4) 0.33476(19) 0.03199(19) 0.0336(8) Uani d 1 . .
C C1 0.5130(6) 0.3782(3) 0.1078(3) 0.0545(14) Uani d 1 . .
H H1A 0.4189 0.3897 0.1300 0.065 Uiso calc 1 . .
H H1B 0.5870 0.4177 0.1210 0.065 Uiso calc 1 . .
O O2 0.4340(3) 0.07423(16) -0.00434(18) 0.0400(8) Uani d 1 . .
N N2 0.6147(4) 0.35215(19) -0.00548(19) 0.0350(8) Uani d 1 . .
C C2 0.4817(5) 0.3772(3) 0.0300(3) 0.0461(12) Uani d 1 . .
H H2A 0.3957 0.3438 0.0172 0.055 Uiso calc 1 . .
H H2B 0.4530 0.4275 0.0133 0.055 Uiso calc 1 . .
O O3 0.3318(3) 0.26420(17) -0.11008(16) 0.0374(7) Uani d 1 . .
N N3 0.5736(4) 0.3060(2) 0.1354(2) 0.0389(9) Uani d 1 . .
C C3 0.7199(5) 0.4133(3) -0.0140(3) 0.0445(11) Uani d 1 . .
H H3A 0.7282 0.4440 0.0292 0.053 Uiso calc 1 . .
H H3B 0.6818 0.4449 -0.0541 0.053 Uiso calc 1 . .
O O4 0.8695(3) 0.16663(15) 0.09010(15) 0.0340(7) Uani d 1 . .
N N4 0.8905(4) 0.30110(18) 0.17530(19) 0.0324(8) Uani d 1 . .
C C4 0.8729(5) 0.3827(3) -0.0275(3) 0.0434(11) Uani d 1 . .
H H4A 0.8650 0.3537 -0.0718 0.052 Uiso calc 1 . .
H H4B 0.9442 0.4239 -0.0330 0.052 Uiso calc 1 . .
O O5 1.0650(3) 0.05816(16) 0.05118(17) 0.0406(8) Uani d 1 . .
C C5 0.9983(5) 0.3822(2) 0.0890(3) 0.0422(11) Uani d 1 . .
H H5A 0.9293 0.4240 0.0962 0.051 Uiso calc 1 . .
H H5B 1.0941 0.4029 0.0746 0.051 Uiso calc 1 . .
O O6 1.1536(4) 0.16710(18) 0.23669(17) 0.0462(8) Uani d 1 . .
C C6 1.0284(5) 0.3412(3) 0.1570(3) 0.0414(11) Uani d 1 . .
H H6A 1.1114 0.3055 0.1527 0.050 Uiso calc 1 . .
H H6B 1.0601 0.3764 0.1952 0.050 Uiso calc 1 . .
C C7 0.7907(5) 0.3517(3) 0.2110(3) 0.0426(11) Uani d 1 . .
H H7A 0.7868 0.4003 0.1870 0.051 Uiso calc 1 . .
H H7B 0.8308 0.3593 0.2606 0.051 Uiso calc 1 . .
C C8 0.6351(5) 0.3191(3) 0.2090(3) 0.0442(12) Uani d 1 . .
H H8A 0.6387 0.2719 0.2353 0.053 Uiso calc 1 . .
H H8B 0.5678 0.3533 0.2324 0.053 Uiso calc 1 . .
C C9 0.4532(6) 0.2506(3) 0.1367(3) 0.0589(15) Uani d 1 . .
H H9A 0.4106 0.2409 0.0885 0.088 Uiso calc 1 . .
H H9B 0.4947 0.2047 0.1576 0.088 Uiso calc 1 . .
H H9C 0.3738 0.2691 0.1650 0.088 Uiso calc 1 . .
C C10 1.0466(5) 0.2848(3) 0.0060(3) 0.0500(13) Uani d 1 . .
H H10A 1.0003 0.2536 -0.0319 0.075 Uiso calc 1 . .
H H10B 1.1274 0.3143 -0.0121 0.075 Uiso calc 1 . .
H H10C 1.0886 0.2536 0.0448 0.075 Uiso calc 1 . .
C C11 0.5658(5) 0.3217(2) -0.0762(2) 0.0395(10) Uani d 1 . .
H H11A 0.5112 0.3604 -0.1049 0.047 Uiso calc 1 . .
H H11B 0.6556 0.3072 -0.1006 0.047 Uiso calc 1 . .
C C12 0.4661(5) 0.2566(2) -0.0707(2) 0.0318(9) Uani d 1 . .
C C13 0.5033(4) 0.1960(2) -0.0315(2) 0.0316(9) Uani d 1 . .
C C14 0.3993(4) 0.1344(2) -0.0339(2) 0.0325(9) Uani d 1 . .
C C15 0.2580(4) 0.1477(2) -0.0733(2) 0.0310(9) Uani d 1 . .
H H15 0.1815 0.1109 -0.0739 0.037 Uiso calc 1 . .
C C16 0.2308(5) 0.2098(3) -0.1090(2) 0.0367(10) Uani d 1 . .
H H16 0.1358 0.2158 -0.1349 0.044 Uiso calc 1 . .
C C17 0.9321(5) 0.2400(2) 0.2241(2) 0.0404(11) Uani d 1 . .
H H17A 0.9863 0.2604 0.2673 0.048 Uiso calc 1 . .
H H17B 0.8390 0.2160 0.2380 0.048 Uiso calc 1 . .
C C18 1.0276(5) 0.1841(2) 0.1936(2) 0.0354(10) Uani d 1 . .
C C19 0.9936(4) 0.1509(2) 0.1305(2) 0.0307(9) Uani d 1 . .
C C20 1.0956(5) 0.0936(2) 0.1072(2) 0.0364(10) Uani d 1 . .
C C21 1.2276(5) 0.0819(3) 0.1537(3) 0.0479(12) Uani d 1 . .
H H21 1.3017 0.0479 0.1404 0.058 Uiso calc 1 . .
C C22 1.2496(6) 0.1168(3) 0.2147(3) 0.0536(14) Uani d 1 . .
H H22 1.3377 0.1056 0.2443 0.064 Uiso calc 1 . .
Cl Cl1A 0.800(2) 0.1249(9) -0.1620(10) 0.047(2) Uani d 0.40(3) A 1
O O11A 0.658(2) 0.0849(10) -0.1333(10) 0.047(3) Uani d 0.40(3) A 1
O O12A 0.9088(18) 0.1007(11) -0.1140(9) 0.052(3) Uani d 0.40(3) A 1
O O13A 0.860(3) 0.0808(10) -0.2136(12) 0.063(4) Uani d 0.40(3) A 1
O O14A 0.810(3) 0.2057(12) -0.1686(12) 0.074(4) Uani d 0.40(3) A 1
Cl Cl1B 0.7844(14) 0.1280(7) -0.1622(6) 0.0479(16) Uani d 0.60(3) A 2
O O11B 0.6498(15) 0.1036(8) -0.1448(7) 0.051(2) Uani d 0.60(3) A 2
O O12B 0.8977(12) 0.1255(8) -0.1006(6) 0.056(2) Uani d 0.60(3) A 2
O O13B 0.8144(15) 0.0963(8) -0.2287(6) 0.064(3) Uani d 0.60(3) A 2
O O14B 0.750(2) 0.2000(8) -0.1816(7) 0.076(3) Uani d 0.60(3) A 2
Cl Cl2A 0.6555(9) 0.0780(5) 0.3226(4) 0.0424(12) Uani d 0.78(3) B 1
O O21A 0.5765(11) 0.1464(5) 0.3243(6) 0.066(2) Uani d 0.78(3) B 1
O O22A 0.7030(10) 0.0638(6) 0.3946(4) 0.062(2) Uani d 0.78(3) B 1
O O23A 0.5501(11) 0.0220(4) 0.2981(6) 0.065(2) Uani d 0.78(3) B 1
O O24A 0.7821(9) 0.0858(7) 0.2801(4) 0.081(3) Uani d 0.78(3) B 1
Cl Cl2B 0.661(4) 0.073(2) 0.317(2) 0.060(5) Uani d 0.22(3) B 2
O O21B 0.610(4) 0.1450(16) 0.2989(19) 0.053(6) Uani d 0.22(3) B 2
O O22B 0.733(4) 0.0437(17) 0.381(2) 0.065(5) Uani d 0.22(3) B 2
O O23B 0.571(4) 0.027(2) 0.272(2) 0.066(5) Uani d 0.22(3) B 2
O O24B 0.783(3) 0.049(2) 0.2882(15) 0.071(5) Uani d 0.22(3) B 2
O O1WA 0.6542(14) 0.0192(9) 0.1411(7) 0.079(4) Uani d 0.493(3) A 1
O O1WB 0.721(2) 0.0144(13) 0.1481(12) 0.054(5) Uani d 0.268(3) A 2
O O1WC 0.842(2) -0.0011(8) 0.1552(8) 0.058(4) Uani d 0.239(3) A 3

loop_
_atom_site_aniso_label
_atom_site_aniso_U_11
_atom_site_aniso_U_22
_atom_site_aniso_U_33
_atom_site_aniso_U_12
_atom_site_aniso_U_13
_atom_site_aniso_U_23
Ba1 0.02904(15) 0.02521(14) 0.04255(17) 0.00132(10) 0.00089(10) -0.00540(11)
Co1 0.0275(3) 0.0241(3) 0.0336(3) 0.0011(2) 0.0035(2) -0.0029(2)
O1 0.0309(15) 0.0251(15) 0.0476(19) 0.0022(12) -0.0083(13) -0.0040(13)
N1 0.0362(19) 0.0289(19) 0.037(2) -0.0018(15) 0.0072(15) -0.0018(16)
C1 0.052(3) 0.049(3) 0.065(4) 0.019(2) 0.015(3) -0.007(3)
O2 0.0332(16) 0.0273(16) 0.058(2) -0.0005(12) -0.0026(14) 0.0005(15)
N2 0.0336(19) 0.031(2) 0.040(2) 0.0002(15) 0.0013(15) -0.0011(16)
C2 0.041(3) 0.041(3) 0.056(3) 0.013(2) 0.005(2) -0.007(2)
O3 0.0348(16) 0.0409(18) 0.0354(18) 0.0054(13) -0.0043(13) 0.0019(14)
N3 0.0327(19) 0.045(2) 0.040(2) 0.0041(17) 0.0069(16) -0.0030(18)
C3 0.057(3) 0.029(2) 0.048(3) -0.001(2) 0.000(2) 0.008(2)
O4 0.0332(16) 0.0265(15) 0.0403(18) 0.0056(12) -0.0102(12) -0.0067(13)
N4 0.0350(19) 0.0272(18) 0.035(2) 0.0008(15) 0.0057(15) -0.0068(15)
C4 0.047(3) 0.041(3) 0.043(3) -0.011(2) 0.008(2) 0.007(2)
O5 0.0372(17) 0.0359(18) 0.047(2) 0.0083(13) -0.0064(14) -0.0124(15)
C5 0.039(3) 0.033(2) 0.054(3) -0.008(2) 0.002(2) -0.003(2)
O6 0.051(2) 0.0442(19) 0.040(2) 0.0051(15) -0.0151(15) -0.0055(16)
C6 0.037(2) 0.036(2) 0.050(3) -0.005(2) -0.001(2) -0.005(2)
C7 0.045(3) 0.041(3) 0.043(3) 0.003(2) 0.007(2) -0.015(2)
C8 0.048(3) 0.041(3) 0.046(3) 0.006(2) 0.016(2) -0.008(2)
C9 0.047(3) 0.072(4) 0.059(4) -0.016(3) 0.016(3) -0.007(3)
C10 0.043(3) 0.051(3) 0.059(3) 0.002(2) 0.020(2) -0.008(3)
C11 0.045(3) 0.034(2) 0.039(3) 0.000(2) 0.001(2) 0.002(2)
C12 0.034(2) 0.033(2) 0.028(2) -0.0013(18) -0.0015(17) 0.0001(18)
C13 0.027(2) 0.030(2) 0.038(2) 0.0033(17) -0.0002(17) -0.0061(18)
C14 0.030(2) 0.033(2) 0.035(2) 0.0061(17) 0.0020(17) -0.0075(19)
C15 0.025(2) 0.037(2) 0.029(2) -0.0004(17) -0.0038(16) -0.0079(18)
C16 0.032(2) 0.047(3) 0.031(2) 0.003(2) -0.0022(17) -0.003(2)
C17 0.048(3) 0.038(3) 0.035(3) 0.001(2) 0.001(2) -0.003(2)
C18 0.034(2) 0.032(2) 0.039(3) 0.0022(18) -0.0061(18) 0.0016(19)
C19 0.031(2) 0.026(2) 0.034(2) -0.0013(16) -0.0025(17) -0.0028(18)
C20 0.035(2) 0.029(2) 0.043(3) 0.0009(18) -0.0058(19) -0.002(2)
C21 0.040(3) 0.037(3) 0.064(4) 0.010(2) -0.013(2) -0.011(2)
C22 0.044(3) 0.049(3) 0.063(4) 0.012(2) -0.024(2) -0.007(3)
Cl1A 0.049(4) 0.040(4) 0.054(4) -0.001(3) 0.010(3) 0.013(3)
O11A 0.047(5) 0.039(5) 0.055(5) -0.001(4) 0.003(4) 0.015(4)
O12A 0.050(5) 0.049(5) 0.058(5) 0.007(4) 0.003(4) 0.005(4)
O13A 0.065(7) 0.063(6) 0.062(7) 0.013(5) 0.022(5) 0.006(5)
O14A 0.073(8) 0.053(7) 0.093(8) 0.006(7) -0.019(7) 0.024(6)
Cl1B 0.049(3) 0.057(3) 0.037(2) 0.0143(18) 0.0014(18) 0.0026(18)
O11B 0.042(3) 0.064(5) 0.049(4) 0.011(4) 0.008(3) 0.006(4)
O12B 0.049(3) 0.066(4) 0.051(4) 0.009(4) -0.006(3) 0.001(4)
O13B 0.058(5) 0.100(6) 0.035(4) 0.024(5) 0.006(4) -0.002(4)
O14B 0.081(7) 0.063(5) 0.080(6) 0.004(6) -0.018(5) 0.025(4)
Cl2A 0.0529(19) 0.035(2) 0.0386(17) -0.0050(18) -0.0023(13) 0.0003(14)
O21A 0.076(5) 0.045(3) 0.074(5) 0.008(3) -0.011(4) -0.010(4)
O22A 0.074(4) 0.065(5) 0.046(4) 0.015(3) -0.001(3) 0.007(3)
O23A 0.082(4) 0.034(3) 0.074(5) -0.020(3) -0.022(4) 0.006(4)
O24A 0.097(4) 0.070(6) 0.083(4) -0.021(4) 0.046(3) -0.011(4)
Cl2B 0.075(8) 0.034(6) 0.069(9) 0.014(5) 0.002(6) -0.003(5)
O21B 0.071(10) 0.020(8) 0.066(12) -0.001(7) -0.002(9) 0.004(8)
O22B 0.086(10) 0.039(9) 0.068(10) 0.012(7) -0.003(8) -0.002(7)
O23B 0.086(9) 0.043(9) 0.069(11) 0.000(7) 0.008(8) -0.007(8)
O24B 0.091(9) 0.046(8) 0.076(10) 0.009(7) 0.012(7) -0.006(7)
O1WA 0.100(8) 0.095(7) 0.042(5) 0.000(7) 0.005(6) -0.007(5)
O1WB 0.067(9) 0.056(8) 0.038(8) -0.005(8) 0.004(8) 0.001(6)
O1WC 0.077(8) 0.045(7) 0.052(8) -0.012(6) 0.010(6) -0.012(6)

loop_
_atom_type_symbol
_atom_type_description
_atom_type_scat_dispersion_real
_atom_type_scat_dispersion_imag
_atom_type_scat_source
C C 0.0033 0.0016 'International Tables Vol C Tables 4.2.6.8 and 6.1.1.4'
H H 0.0000 0.0000 'International Tables Vol C Tables 4.2.6.8 and 6.1.1.4'
N N 0.0061 0.0033 'International Tables Vol C Tables 4.2.6.8 and 6.1.1.4'
O O 0.0106 0.0060 'International Tables Vol C Tables 4.2.6.8 and 6.1.1.4'
Cl Cl 0.1484 0.1585 'International Tables Vol C Tables 4.2.6.8 and 6.1.1.4'
Co Co 0.3494 0.9721 'International Tables Vol C Tables 4.2.6.8 and 6.1.1.4'
Ba Ba -0.3244 2.2819 'International Tables Vol C Tables 4.2.6.8 and 6.1.1.4'

loop_
_geom_angle_atom_site_label_1
_geom_angle_atom_site_label_2
_geom_angle_atom_site_label_3
_geom_angle_site_symmetry_1
_geom_angle_site_symmetry_3
_geom_angle
O1 Ba1 O4 . . 56.75(8)
O1 Ba1 O1WB . . 101.1(5)
O4 Ba1 O1WB . . 74.2(5)
O1 Ba1 O1WA . . 94.5(3)
O4 Ba1 O1WA . . 78.8(3)
O1 Ba1 O5 . . 111.22(8)
O4 Ba1 O5 . . 60.20(8)
O1WB Ba1 O5 . . 85.5(4)
O1WA Ba1 O5 . . 97.9(3)
O1 Ba1 O11A . . 73.1(4)
O4 Ba1 O11A . . 117.6(4)
O1WA Ba1 O11A . . 144.0(5)
O5 Ba1 O11A . . 118.1(4)
O1 Ba1 O2 . 3_655 121.15(8)
O4 Ba1 O2 . 3_655 146.50(9)
O1WB Ba1 O2 . 3_655 73.8(5)
O1WA Ba1 O2 . 3_655 67.9(3)
O5 Ba1 O2 . 3_655 126.20(8)
O11A Ba1 O2 . 3_655 89.4(4)
O1 Ba1 O2 . . 59.51(8)
O4 Ba1 O2 . . 107.01(8)
O1WB Ba1 O2 . . 87.0(5)
O1WA Ba1 O2 . . 74.4(3)
O5 Ba1 O2 . . 166.61(9)
O11A Ba1 O2 . . 70.2(4)
O2 Ba1 O2 3_655 . 61.66(10)
O1 Ba1 O12B . . 76.5(3)
O4 Ba1 O12B . . 84.3(3)
O1WB Ba1 O12B . . 155.1(5)
O5 Ba1 O12B . . 72.8(2)
O2 Ba1 O12B 3_655 . 129.0(3)
O2 Ba1 O12B . . 111.7(2)
O1 Ba1 O5 . 3_755 149.97(9)
O4 Ba1 O5 . 3_755 123.92(8)
O1WB Ba1 O5 . 3_755 107.8(5)
O1WA Ba1 O5 . 3_755 115.4(3)
O5 Ba1 O5 . 3_755 64.08(10)
O11A Ba1 O5 . 3_755 83.3(4)
O2 Ba1 O5 3_655 3_755 75.82(9)
O2 Ba1 O5 . 3_755 128.99(9)
O12B Ba1 O5 . 3_755 73.8(3)
O1 Ba1 O12A . . 85.8(4)
O4 Ba1 O12A . . 93.0(4)
O1WA Ba1 O12A . . 169.9(4)
O5 Ba1 O12A . . 72.6(3)
O11A Ba1 O12A . . 45.6(5)
O2 Ba1 O12A 3_655 . 120.5(4)
O2 Ba1 O12A . . 114.1(3)
O5 Ba1 O12A 3_755 . 64.3(4)
O1 Ba1 O1WC . . 114.0(3)
O4 Ba1 O1WC . . 71.0(3)
O5 Ba1 O1WC . . 64.8(3)
O2 Ba1 O1WC 3_655 . 82.8(3)
O2 Ba1 O1WC . . 108.7(3)
O5 Ba1 O1WC 3_755 . 91.4(3)
O1 Co1 O4 . . 76.70(11)
O1 Co1 N1 . . 122.08(13)
O4 Co1 N1 . . 100.96(12)
O1 Co1 N3 . . 100.86(13)
O4 Co1 N3 . . 124.07(13)
N1 Co1 N3 . . 124.08(13)
O1 Co1 N4 . . 153.71(12)
O4 Co1 N4 . . 82.53(11)
N1 Co1 N4 . . 77.40(13)
N3 Co1 N4 . . 77.62(12)
O1 Co1 N2 . . 81.95(12)
O4 Co1 N2 . . 152.96(12)
N1 Co1 N2 . . 76.58(12)
N3 Co1 N2 . . 75.99(13)
N4 Co1 N2 . . 122.15(12)
C13 O1 Co1 . . 131.9(2)
C13 O1 Ba1 . . 114.1(2)
Co1 O1 Ba1 . . 113.82(11)
C5 N1 C10 . . 110.3(4)
C5 N1 C4 . . 108.4(3)
C10 N1 C4 . . 108.1(4)
C5 N1 Co1 . . 110.6(3)
C10 N1 Co1 . . 107.3(3)
C4 N1 Co1 . . 112.1(3)
C2 C1 N3 . . 112.0(4)
C2 C1 H1A . . 109.2
N3 C1 H1A . . 109.2
C2 C1 H1B . . 109.2
N3 C1 H1B . . 109.2
H1A C1 H1B . . 107.9
C14 O2 Ba1 . 3_655 124.5(3)
C14 O2 Ba1 . . 111.2(2)
Ba1 O2 Ba1 3_655 . 118.33(10)
C3 N2 C2 . . 111.1(4)
C3 N2 C11 . . 108.9(4)
C2 N2 C11 . . 109.8(3)
C3 N2 Co1 . . 105.2(3)
C2 N2 Co1 . . 108.4(3)
C11 N2 Co1 . . 113.5(3)
N2 C2 C1 . . 111.4(4)
N2 C2 H2A . . 109.3
C1 C2 H2A . . 109.3
N2 C2 H2B . . 109.3
C1 C2 H2B . . 109.3
H2A C2 H2B . . 108.0
C16 O3 C12 . . 118.6(3)
C9 N3 C8 . . 108.0(4)
C9 N3 C1 . . 111.1(4)
C8 N3 C1 . . 106.7(4)
C9 N3 Co1 . . 109.7(3)
C8 N3 Co1 . . 110.5(2)
C1 N3 Co1 . . 110.8(3)
N2 C3 C4 . . 109.5(4)
N2 C3 H3A . . 109.8
C4 C3 H3A . . 109.8
N2 C3 H3B . . 109.8
C4 C3 H3B . . 109.8
H3A C3 H3B . . 108.2
C19 O4 Co1 . . 132.0(2)
C19 O4 Ba1 . . 115.2(2)
Co1 O4 Ba1 . . 112.64(11)
C17 N4 C7 . . 107.8(3)
C17 N4 C6 . . 110.0(3)
C7 N4 C6 . . 109.9(3)
C17 N4 Co1 . . 114.3(3)
C7 N4 Co1 . . 105.7(3)
C6 N4 Co1 . . 108.8(3)
N1 C4 C3 . . 110.4(4)
N1 C4 H4A . . 109.6
C3 C4 H4A . . 109.6
N1 C4 H4B . . 109.6
C3 C4 H4B . . 109.6
H4A C4 H4B . . 108.1
C20 O5 Ba1 . . 112.8(3)
C20 O5 Ba1 . 3_755 127.8(3)
Ba1 O5 Ba1 . 3_755 115.92(10)
N1 C5 C6 . . 112.4(4)
N1 C5 H5A . . 109.1
C6 C5 H5A . . 109.1
N1 C5 H5B . . 109.1
C6 C5 H5B . . 109.1
H5A C5 H5B . . 107.9
C22 O6 C18 . . 118.5(4)
N4 C6 C5 . . 110.4(4)
N4 C6 H6A . . 109.6
C5 C6 H6A . . 109.6
N4 C6 H6B . . 109.6
C5 C6 H6B . . 109.6
H6A C6 H6B . . 108.1
N4 C7 C8 . . 109.4(4)
N4 C7 H7A . . 109.8
C8 C7 H7A . . 109.8
N4 C7 H7B . . 109.8
C8 C7 H7B . . 109.8
H7A C7 H7B . . 108.2
N3 C8 C7 . . 110.9(4)
N3 C8 H8A . . 109.5
C7 C8 H8A . . 109.5
N3 C8 H8B . . 109.5
C7 C8 H8B . . 109.5
H8A C8 H8B . . 108.1
N3 C9 H9A . . 109.5
N3 C9 H9B . . 109.5
H9A C9 H9B . . 109.5
N3 C9 H9C . . 109.5
H9A C9 H9C . . 109.5
H9B C9 H9C . . 109.5
N1 C10 H10A . . 109.5
N1 C10 H10B . . 109.5
H10A C10 H10B . . 109.5
N1 C10 H10C . . 109.5
H10A C10 H10C . . 109.5
H10B C10 H10C . . 109.5
C12 C11 N2 . . 111.3(4)
C12 C11 H11A . . 109.4
N2 C11 H11A . . 109.4
C12 C11 H11B . . 109.4
N2 C11 H11B . . 109.4
H11A C11 H11B . . 108.0
C13 C12 O3 . . 123.3(4)
C13 C12 C11 . . 124.2(4)
O3 C12 C11 . . 112.5(4)
O1 C13 C12 . . 121.8(4)
O1 C13 C14 . . 119.4(4)
C12 C13 C14 . . 118.7(4)
O2 C14 C15 . . 123.7(4)
O2 C14 C13 . . 121.5(4)
C15 C14 C13 . . 114.8(4)
C16 C15 C14 . . 121.8(4)
C16 C15 H15 . . 119.1
C14 C15 H15 . . 119.1
C15 C16 O3 . . 122.6(4)
C15 C16 H16 . . 118.7
O3 C16 H16 . . 118.7
C18 C17 N4 . . 113.1(4)
C18 C17 H17A . . 109.0
N4 C17 H17A . . 109.0
C18 C17 H17B . . 109.0
N4 C17 H17B . . 109.0
H17A C17 H17B . . 107.8
C19 C18 O6 . . 123.0(4)
C19 C18 C17 . . 124.1(4)
O6 C18 C17 . . 112.9(4)
O4 C19 C18 . . 122.3(4)
O4 C19 C20 . . 118.9(4)
C18 C19 C20 . . 118.7(4)
O5 C20 C21 . . 124.2(4)
O5 C20 C19 . . 121.3(4)
C21 C20 C19 . . 114.5(4)
C22 C21 C20 . . 122.0(4)
C22 C21 H21 . . 119.0
C20 C21 H21 . . 119.0
C21 C22 O6 . . 123.1(4)
C21 C22 H22 . . 118.4
O6 C22 H22 . . 118.4
O12A Cl1A O13A . . 89.8(18)
O12A Cl1A O14A . . 109.8(13)
O13A Cl1A O14A . . 118.6(14)
O12A Cl1A O11A . . 99.6(12)
O13A Cl1A O11A . . 109.7(13)
O14A Cl1A O11A . . 122.2(15)
O12A Cl1A Ba1 . . 52.5(8)
O13A Cl1A Ba1 . . 121.1(11)
O14A Cl1A Ba1 . . 116.5(12)
O11A Cl1A Ba1 . . 51.0(8)
Cl1A O11A Ba1 . . 103.3(10)
Cl1A O12A Ba1 . . 106.3(10)
O11B Cl1B O14B . . 101.1(12)
O11B Cl1B O13B . . 108.6(9)
O14B Cl1B O13B . . 101.2(12)
O11B Cl1B O12B . . 111.0(10)
O14B Cl1B O12B . . 111.2(9)
O13B Cl1B O12B . . 121.5(12)
O11B Cl1B Ba1 . . 61.1(7)
O14B Cl1B Ba1 . . 124.5(8)
O13B Cl1B Ba1 . . 134.0(9)
O12B Cl1B Ba1 . . 50.2(5)
Cl1B O11B Ba1 . . 97.0(7)
Cl1B O12B Ba1 . . 106.3(6)
O22A Cl2A O21A . . 104.2(9)
O22A Cl2A O23A . . 108.7(6)
O21A Cl2A O23A . . 108.1(7)
O22A Cl2A O24A . . 111.8(8)
O21A Cl2A O24A . . 109.6(6)
O23A Cl2A O24A . . 113.9(9)
O24B Cl2B O23B . . 90(3)
O24B Cl2B O21B . . 116(3)
O23B Cl2B O21B . . 104(3)
O24B Cl2B O22B . . 85(3)
O23B Cl2B O22B . . 120(3)
O21B Cl2B O22B . . 131(3)

loop_
_geom_bond_atom_site_label_1
_geom_bond_atom_site_label_2
_geom_bond_site_symmetry_2
_geom_bond_distance
Ba1 O1 . 2.688(3)
Ba1 O4 . 2.690(3)
Ba1 O1WB . 2.75(2)
Ba1 O1WA . 2.774(14)
Ba1 O5 . 2.814(3)
Ba1 O11A . 2.853(19)
Ba1 O2 3_655 2.860(3)
Ba1 O2 . 2.861(3)
Ba1 O12B . 2.863(10)
Ba1 O5 3_755 2.901(3)
Ba1 O12A . 2.955(15)
Ba1 O1WC . 2.972(17)
Co1 O1 . 2.044(3)
Co1 O4 . 2.075(3)
Co1 N1 . 2.199(3)
Co1 N3 . 2.220(3)
Co1 N4 . 2.344(4)
Co1 N2 . 2.414(4)
O1 C13 . 1.330(5)
N1 C5 . 1.472(6)
N1 C10 . 1.484(5)
N1 C4 . 1.485(6)
C1 C2 . 1.484(7)
C1 N3 . 1.492(6)
C1 H1A . 0.9900
C1 H1B . 0.9900
O2 C14 . 1.252(5)
O2 Ba1 3_655 2.860(3)
N2 C3 . 1.466(6)
N2 C2 . 1.479(5)
N2 C11 . 1.486(6)
C2 H2A . 0.9900
C2 H2B . 0.9900
O3 C16 . 1.334(5)
O3 C12 . 1.366(5)
N3 C9 . 1.470(6)
N3 C8 . 1.481(6)
C3 C4 . 1.511(6)
C3 H3A . 0.9900
C3 H3B . 0.9900
O4 C19 . 1.325(5)
N4 C17 . 1.471(5)
N4 C7 . 1.477(5)
N4 C6 . 1.490(5)
C4 H4A . 0.9900
C4 H4B . 0.9900
O5 C20 . 1.254(5)
O5 Ba1 3_755 2.901(3)
C5 C6 . 1.497(6)
C5 H5A . 0.9900
C5 H5B . 0.9900
O6 C22 . 1.339(6)
O6 C18 . 1.370(5)
C6 H6A . 0.9900
C6 H6B . 0.9900
C7 C8 . 1.503(6)
C7 H7A . 0.9900
C7 H7B . 0.9900
C8 H8A . 0.9900
C8 H8B . 0.9900
C9 H9A . 0.9800
C9 H9B . 0.9800
C9 H9C . 0.9800
C10 H10A . 0.9800
C10 H10B . 0.9800
C10 H10C . 0.9800
C11 C12 . 1.484(6)
C11 H11A . 0.9900
C11 H11B . 0.9900
C12 C13 . 1.351(6)
C13 C14 . 1.448(6)
C14 C15 . 1.432(5)
C15 C16 . 1.326(6)
C15 H15 . 0.9500
C16 H16 . 0.9500
C17 C18 . 1.471(6)
C17 H17A . 0.9900
C17 H17B . 0.9900
C18 C19 . 1.353(6)
C19 C20 . 1.469(6)
C20 C21 . 1.429(6)
C21 C22 . 1.320(7)
C21 H21 . 0.9500
C22 H22 . 0.9500
Cl1A O12A . 1.35(2)
Cl1A O13A . 1.40(2)
Cl1A O14A . 1.47(3)
Cl1A O11A . 1.59(2)
Cl1B O11B . 1.342(18)
Cl1B O14B . 1.383(17)
Cl1B O13B . 1.433(15)
Cl1B O12B . 1.484(15)
Cl2A O22A . 1.423(11)
Cl2A O21A . 1.425(12)
Cl2A O23A . 1.434(10)
Cl2A O24A . 1.444(11)
Cl2B O24B . 1.33(5)
Cl2B O23B . 1.40(4)
Cl2B O21B . 1.42(4)
Cl2B O22B . 1.43(5)
